data_1509030
loop_
_publ_author_name
'Olekseyuk, I.D.'
'Krykhovets, O.V.'
'Gulay, L.D.'

_publ_section_title
;
 Crystal structure of the Ag0.735 In Ge Se4 compound
;
_journal_name_full 'Journal of Alloys Compd.'
_journal_page_first 182
_journal_page_last 185
_journal_paper_doi 10.1016/S0925-8388(01)01945-4
_journal_volume 337
_journal_year 2002
_chemical_formula_sum 'Ag0.735 Ge In Se4'
_chemical_name_systematic 'Silver indium germanium selenide (0.74/1/1/4)'
_space_group_IT_number 112
_symmetry_space_group_name_Hall 'P -4 2c'
_symmetry_space_group_name_H-M 'P -4 2 c'
_cell_angle_alpha 90
_cell_angle_beta 90
_cell_angle_gamma 90
_cell_formula_units_Z 2
_cell_length_a 5.7676
_cell_length_b 5.7676
_cell_length_c 10.8272
_cell_volume 360.169
_citation_journal_id_ASTM JALCEU
_cod_data_source_file silver0-1_157.cif
_cod_data_source_block Ag0.735Ge1In1Se4
_cod_original_cell_volume 360.1691
_cod_original_formula_sum 'Ag0.735 Ge1 In1 Se4'
_cod_database_code 1509030

loop_
_symmetry_equiv_pos_as_xyz
x,y,z
y,-x,-z
-x,-y,z
-y,x,-z
x,-y,-z+1/2
-y,-x,z+1/2
-x,y,-z+1/2
y,x,z+1/2

loop_
_atom_site_label
_atom_site_type_symbol
_atom_site_fract_x
_atom_site_fract_y
_atom_site_fract_z
_atom_site_occupancy
Ag1 Ag+1 0.5 0.5 0 0.735
Ge1 Ge+4 0 0 0 1
Se1 Se-2 0.2161 0.2823 0.1346 1
In1 In+3 0.5 0 0.25 1
